data_7123976
loop_
_publ_author_name
'Zhong, Jian-Ji'
'Qi, Xu-Kuan'
'Zhang, Hong'
'Pan, Zi-Tong'
'Liang, Rong-Bin'
'Zhu, Can-Ming'
'Li, Jing-Hong'
'Tong, Qing-Xiao'
'Gao, Xue-Wang'
'Wu, Li-Zhu'

_publ_section_title
;
 Photoinduced Synthesis of Fluorinated Dibenz[b,e]azepines via Radical
 Triggered Cyclization
;
_journal_name_full 'Chemical Communications'
_journal_paper_doi 10.1039/C9CC04977K
_journal_year 2019
_chemical_formula_moiety 'C18 H11 F6 N O'
_chemical_formula_sum 'C18 H11 F6 N O'
_chemical_formula_weight 371.28
_space_group_crystal_system monoclinic
_space_group_IT_number 14
_space_group_name_Hall '-P 2ybc'
_space_group_name_H-M_alt 'P 1 21/c 1'
_symmetry_space_group_name_Hall '-P 2ybc'
_symmetry_space_group_name_H-M 'P 1 21/c 1'
_atom_sites_solution_hydrogens mixed
_atom_sites_solution_primary dual
_audit_creation_date 2018-12-27
_audit_creation_method
;
Olex2 1.2
(compiled 2018.05.29 svn.r3508 for OlexSys, GUI svn.r5506)
;
_audit_update_record
;
2019-06-27 deposited with the CCDC.    2019-08-12 downloaded from the CCDC.
;
_cell_angle_alpha 90
_cell_angle_beta 92.227(3)
_cell_angle_gamma 90
_cell_formula_units_Z 8
_cell_length_a 7.8518(2)
_cell_length_b 15.2537(5)
_cell_length_c 26.0789(7)
_cell_measurement_reflns_used 10957
_cell_measurement_temperature 100(2)
_cell_measurement_theta_max 74.0310
_cell_measurement_theta_min 3.3450
_cell_volume 3121.08(15)
_computing_cell_refinement 'CrysAlisPro 1.171.39.28b (Rigaku OD, 2015)'
_computing_data_collection 'CrysAlisPro 1.171.39.28b (Rigaku OD, 2015)'
_computing_data_reduction 'CrysAlisPro 1.171.39.28b (Rigaku OD, 2015)'
_computing_molecular_graphics 'Olex2 (Dolomanov et al., 2009)'
_computing_publication_material 'Olex2 (Dolomanov et al., 2009)'
_computing_structure_refinement 'ShelXL (Sheldrick, 2015)'
_computing_structure_solution 'ShelXT (Sheldrick, 2015)'
_diffrn_ambient_temperature 100(2)
_diffrn_detector 'CCD plate'
_diffrn_measured_fraction_theta_full 0.995
_diffrn_measured_fraction_theta_max 0.967
_diffrn_measurement_details
;
List of Runs (angles in degrees, time in seconds):

  # Type    Start    End  Width  t~exp~   \w     \q     \k     \f   Frames
#--------------------------------------------------------------------------
  1  \w     -8.00  67.00   0.50    0.58    --    0.00  38.00  30.00  150
  2  \w     -7.00  20.00   0.50    0.58    --    0.00 -57.00 -30.00   54
  3  \w    -53.00 -11.00   0.50    0.58    --    0.00 -57.00 -30.00   84
  4  \w    -88.00 -58.00   0.50    0.58    --    0.00 -57.00 -30.00   60
  5  \w    -39.00  -2.00   0.50    0.58    --    0.00 -77.00-180.00   74
  6  \w     34.00 121.00   0.50    3.50    --   95.80 -82.00-150.00  174
  7  \w     55.00 111.00   0.50    3.50    --   95.80 -61.00 -60.00  112
  8  \w     77.00 104.00   0.50    3.50    --   95.80 -82.00-180.00   54
  9  \w      6.00  45.00   0.50    3.50    --   95.80 -61.00 -60.00   78
 10  \w     56.00 114.00   0.50    3.50    --   95.80 -61.00  30.00  116
 11  \w     21.00 122.00   0.50    3.50    --   95.80 -82.00 120.00  202
 12  \w      8.00  35.00   0.50    3.50    --   95.80 -61.00  30.00   54
 13  \w     79.00 104.00   0.50    3.50    --   95.80 -82.00-120.00   50
 14  \w     84.00 110.00   0.50    3.50    --   95.80  30.00-180.00   52
 15  \w     82.00 185.00   0.50    3.50    --   95.80  30.00  60.00  206
 16  \w      7.00  36.00   0.50    3.50    --   95.80 -82.00-180.00   58
 17  \w     77.00 183.00   0.50    3.50    --   95.80  45.00 -30.00  212
;
_diffrn_measurement_device 'four-circle diffractometer'
_diffrn_measurement_device_type 'multiwire proportional'
_diffrn_measurement_method 'phi and omega scans'
_diffrn_orient_matrix_type 'CrysAlisPro convention (1999,Acta A55,543-557)'
_diffrn_orient_matrix_UB_11 0.0272456000
_diffrn_orient_matrix_UB_12 -0.0715659000
_diffrn_orient_matrix_UB_13 0.0410080000
_diffrn_orient_matrix_UB_21 -0.0305365000
_diffrn_orient_matrix_UB_22 -0.0712558000
_diffrn_orient_matrix_UB_23 -0.0413499000
_diffrn_orient_matrix_UB_31 0.1920820000
_diffrn_orient_matrix_UB_32 -0.0013126000
_diffrn_orient_matrix_UB_33 -0.0100853000
_diffrn_radiation_monochromator graphite
_diffrn_radiation_probe x-ray
_diffrn_radiation_type CuK\a
_diffrn_radiation_wavelength 1.54184
_diffrn_reflns_av_R_equivalents 0.0419
_diffrn_reflns_av_unetI/netI 0.0286
_diffrn_reflns_Laue_measured_fraction_full 0.995
_diffrn_reflns_Laue_measured_fraction_max 0.967
_diffrn_reflns_limit_h_max 9
_diffrn_reflns_limit_h_min -7
_diffrn_reflns_limit_k_max 18
_diffrn_reflns_limit_k_min -18
_diffrn_reflns_limit_l_max 32
_diffrn_reflns_limit_l_min -31
_diffrn_reflns_number 18741
_diffrn_reflns_point_group_measured_fraction_full 0.995
_diffrn_reflns_point_group_measured_fraction_max 0.967
_diffrn_reflns_theta_full 67.684
_diffrn_reflns_theta_max 74.300
_diffrn_reflns_theta_min 3.357
_diffrn_source 'fine-focus sealed X-ray tube'
_diffrn_source_type 'Enhance (Cu) X-ray Source'
_diffrn_standards_number 0
_exptl_absorpt_coefficient_mu 1.305
_exptl_absorpt_correction_T_max 1.00000
_exptl_absorpt_correction_T_min 0.60748
_exptl_absorpt_correction_type multi-scan
_exptl_absorpt_process_details
;
CrysAlisPro 1.171.39.28b (Rigaku Oxford Diffraction, 2015)
Empirical absorption correction using spherical harmonics,
 implemented in SCALE3 ABSPACK scaling algorithm.
;
_exptl_crystal_colour colourless
_exptl_crystal_density_diffrn 1.580
_exptl_crystal_description block
_exptl_crystal_F_000 1504
_exptl_crystal_size_max 0.3
_exptl_crystal_size_mid 0.1
_exptl_crystal_size_min 0.05
_refine_diff_density_max 0.396
_refine_diff_density_min -0.224
_refine_diff_density_rms 0.050
_refine_ls_extinction_method none
_refine_ls_goodness_of_fit_ref 1.055
_refine_ls_hydrogen_treatment mixed
_refine_ls_matrix_type full
_refine_ls_number_parameters 558
_refine_ls_number_reflns 6153
_refine_ls_number_restraints 3
_refine_ls_restrained_S_all 1.055
_refine_ls_R_factor_all 0.0587
_refine_ls_R_factor_gt 0.0521
_refine_ls_shift/su_max 0.001
_refine_ls_shift/su_mean 0.000
_refine_ls_structure_factor_coef Fsqd
_refine_ls_weighting_details 'w=1/[\s^2^(Fo^2^)+(0.0588P)^2^+2.5452P] where P=(Fo^2^+2Fc^2^)/3'
_refine_ls_weighting_scheme calc
_refine_ls_wR_factor_gt 0.1340
_refine_ls_wR_factor_ref 0.1378
_reflns_Friedel_coverage 0.000
_reflns_number_gt 5346
_reflns_number_total 6153
_reflns_threshold_expression 'I > 2\s(I)'
_cod_data_source_file c9cc04977k2.cif
_cod_data_source_block 181012c
_cod_original_cell_volume 3121.07(16)
_cod_database_code 7123976
_shelx_shelxl_version_number 2018/3
_chemical_oxdiff_formula 'C H N O F'
_shelx_space_group_comment
;
The symmetry employed for this shelxl refinement is uniquely defined
by the following loop, which should always be used as a source of
symmetry information in preference to the above space-group names.
They are only intended as comments.
;
_reflns_odcompleteness_completeness 99.45
_reflns_odcompleteness_iscentric 1
_reflns_odcompleteness_theta 66.97
_olex2_refinement_description
;
1. Fixed Uiso
 At 1.2 times of:
  All C(H) groups, All C(H,H) groups
2. Restrained distances
 F12'-C30
 1.38 with sigma of 0.02
 F10'-C30
 1.38 with sigma of 0.02
 F1'-C14
 1.38 with sigma of 0.02
3. Others
 Fixed Sof: F1(0.8) F1'(0.2) F2(0.4) F2'(0.6) F3(0.5) F3'(0.5) F4(0.5)
 F4'(0.5) F5(0.5) F5'(0.5) F6(0.5) F6'(0.5) F10(0.5) F10'(0.5) F11(0.5)
 F11'(0.5) F12(0.5) F12'(0.5)
4.a Secondary CH2 refined with riding coordinates:
 C12(H12a,H12b), C28(H28a,H28b)
4.b Aromatic/amide H refined with riding coordinates:
 C2(H2), C5(H5), C8(H8), C15(H15), C16(H16), C17(H17), C18(H18), C20(H20),
 C23(H23), C24(H24), C25(H25), C26(H26), C33(H33), C34(H34), C35(H35), C36(H36)
;
_olex2_submission_special_instructions 'No special instructions were received'
_oxdiff_exptl_absorpt_empirical_details
;
Empirical correction (ABSPACK) includes:
- Absorption correction using spherical harmonics
- Frame scaling
;
_oxdiff_exptl_absorpt_empirical_full_max 1.488
_oxdiff_exptl_absorpt_empirical_full_min 0.649

loop_
_space_group_symop_operation_xyz
'x, y, z'
'-x, y+1/2, -z+1/2'
'-x, -y, -z'
'x, -y-1/2, z-1/2'

loop_
_atom_site_label
_atom_site_type_symbol
_atom_site_fract_x
_atom_site_fract_y
_atom_site_fract_z
_atom_site_U_iso_or_equiv
_atom_site_adp_type
_atom_site_occupancy
_atom_site_site_symmetry_order
_atom_site_calc_flag
_atom_site_refinement_flags_posn
_atom_site_refinement_flags_occupancy
_atom_site_disorder_assembly
_atom_site_disorder_group
C1 C -0.3558(3) 0.2561(2) 0.27610(9) 0.0452(6) Uani 1 1 d . . . .
H1 H -0.432(3) 0.2997(19) 0.2606(10) 0.045(7) Uiso 1 1 d . . . .
C2 C -0.2356(3) 0.28374(17) 0.31299(8) 0.0393(5) Uani 1 1 d . . . .
H2 H -0.227778 0.342836 0.321529 0.047 Uiso 1 1 calc R . . .
C3 C -0.1265(3) 0.22333(16) 0.33732(8) 0.0337(5) Uani 1 1 d . . . .
C4 C -0.1408(3) 0.13587(16) 0.32346(8) 0.0341(5) Uani 1 1 d . . . .
C5 C -0.2616(3) 0.10746(18) 0.28678(8) 0.0404(5) Uani 1 1 d . . . .
H5 H -0.270466 0.048340 0.278378 0.048 Uiso 1 1 calc R . . .
C6 C -0.3686(3) 0.1686(2) 0.26289(9) 0.0440(6) Uani 1 1 d . . . .
H6 H -0.454(4) 0.1456(19) 0.2382(11) 0.050(8) Uiso 1 1 d . . . .
C7 C 0.1713(3) 0.35175(16) 0.32360(9) 0.0417(5) Uani 1 1 d . . . .
C8 C 0.1259(3) 0.30657(15) 0.37170(8) 0.0362(5) Uani 1 1 d . . . .
H8 H 0.194385 0.319466 0.400608 0.043 Uiso 1 1 calc R . . .
C9 C -0.0007(3) 0.24980(15) 0.37874(8) 0.0324(5) Uani 1 1 d . . . .
C10 C -0.0270(3) 0.21607(15) 0.43173(8) 0.0309(4) Uani 1 1 d . . . .
C11 C -0.0762(3) 0.12978(15) 0.44248(8) 0.0321(5) Uani 1 1 d . . . .
C12 C -0.1036(3) 0.05685(15) 0.40391(8) 0.0350(5) Uani 1 1 d . . . .
H12A H -0.049182 0.004278 0.417560 0.042 Uiso 1 1 calc R . . .
H12B H -0.224919 0.045076 0.400285 0.042 Uiso 1 1 calc R . . .
C13 C 0.1010(3) 0.03048(15) 0.33886(8) 0.0348(5) Uani 1 1 d . . . .
C14 C 0.1692(3) 0.05189(18) 0.28561(9) 0.0420(6) Uani 1 1 d D . . .
C15 C -0.0065(3) 0.27562(16) 0.47263(8) 0.0361(5) Uani 1 1 d . . . .
H15 H 0.025694 0.333023 0.465896 0.043 Uiso 1 1 calc R . . .
C16 C -0.0332(3) 0.25067(17) 0.52272(8) 0.0395(5) Uani 1 1 d . . . .
H16 H -0.017726 0.290881 0.549302 0.047 Uiso 1 1 calc R . . .
C17 C -0.0829(3) 0.16554(17) 0.53310(8) 0.0386(5) Uani 1 1 d . . . .
H17 H -0.101736 0.148419 0.566634 0.046 Uiso 1 1 calc R . . .
C18 C -0.1044(3) 0.10627(16) 0.49334(8) 0.0351(5) Uani 1 1 d . . . .
H18 H -0.138445 0.049330 0.500533 0.042 Uiso 1 1 calc R . . .
F1 F 0.3071(7) 0.0107(4) 0.2782(2) 0.0870(18) Uani 0.8 1 d . P A 1
F1' F 0.3266(13) 0.0105(7) 0.2787(5) 0.023(2) Uani 0.2 1 d D P A 2
F2 F 0.1887(14) 0.1336(6) 0.2779(5) 0.072(4) Uani 0.4 1 d . P A 1
F2' F 0.2136(12) 0.1356(5) 0.2823(3) 0.094(3) Uani 0.6 1 d . P A 2
F3 F 0.0654(15) 0.0126(5) 0.2499(4) 0.067(2) Uani 0.5 1 d . P A 1
F3' F 0.0623(12) 0.0520(6) 0.2467(4) 0.084(3) Uani 0.5 1 d . P A 2
F4 F 0.1291(18) 0.3134(10) 0.2814(5) 0.078(4) Uani 0.5 1 d . P B 1
F4' F 0.1288(12) 0.3073(9) 0.2801(4) 0.052(3) Uani 0.5 1 d . P B 2
F5 F 0.3286(18) 0.3773(7) 0.3243(5) 0.063(3) Uani 0.5 1 d . P B 1
F5' F 0.3442(19) 0.3526(8) 0.3210(5) 0.081(4) Uani 0.5 1 d . P B 2
F6 F 0.0708(14) 0.4225(7) 0.3144(4) 0.068(2) Uani 0.5 1 d . P B 1
F6' F 0.1268(13) 0.4362(7) 0.3238(4) 0.060(2) Uani 0.5 1 d . P B 2
N1 N -0.0394(2) 0.07356(13) 0.35288(7) 0.0339(4) Uani 1 1 d . . . .
O1 O 0.1788(2) -0.02280(11) 0.36521(6) 0.0412(4) Uani 1 1 d . . . .
C19 C 0.2999(3) 0.16622(15) 0.65244(8) 0.0341(5) Uani 1 1 d . . . .
C20 C 0.3252(3) 0.16737(15) 0.59610(8) 0.0328(5) Uani 1 1 d . . . .
H20 H 0.247791 0.134769 0.576076 0.039 Uiso 1 1 calc R . . .
C21 C 0.4454(3) 0.20942(14) 0.57077(8) 0.0301(4) Uani 1 1 d . . . .
C22 C 0.4529(3) 0.19455(15) 0.51382(8) 0.0316(4) Uani 1 1 d . . . .
C23 C 0.4149(3) 0.11038(16) 0.49533(8) 0.0354(5) Uani 1 1 d . . . .
H23 H 0.385054 0.067181 0.518498 0.042 Uiso 1 1 calc R . . .
C24 C 0.4199(3) 0.08915(17) 0.44390(9) 0.0393(5) Uani 1 1 d . . . .
H24 H 0.391672 0.032922 0.432713 0.047 Uiso 1 1 calc R . . .
C25 C 0.4675(3) 0.15247(18) 0.40919(8) 0.0417(6) Uani 1 1 d . . . .
H25 H 0.472242 0.139150 0.374472 0.050 Uiso 1 1 calc R . . .
C26 C 0.5077(3) 0.23558(17) 0.42672(8) 0.0386(5) Uani 1 1 d . . . .
H26 H 0.541112 0.277733 0.403386 0.046 Uiso 1 1 calc R . . .
C27 C 0.4999(3) 0.25825(15) 0.47835(8) 0.0327(5) Uani 1 1 d . . . .
C28 C 0.5430(3) 0.35304(16) 0.49055(8) 0.0358(5) Uani 1 1 d . . . .
H28A H 0.665502 0.360418 0.489615 0.043 Uiso 1 1 calc R . . .
H28B H 0.491358 0.389895 0.463916 0.043 Uiso 1 1 calc R . . .
C29 C 0.3448(3) 0.43258(15) 0.54143(10) 0.0390(5) Uani 1 1 d . . . .
C30 C 0.2899(3) 0.46386(17) 0.59451(11) 0.0447(6) Uani 1 1 d D . . .
C31 C 0.5933(3) 0.35303(15) 0.58296(8) 0.0327(5) Uani 1 1 d . . . .
C32 C 0.5776(3) 0.26557(15) 0.59684(8) 0.0305(4) Uani 1 1 d . . . .
C33 C 0.6910(3) 0.23199(16) 0.63442(8) 0.0330(5) Uani 1 1 d . . . .
H33 H 0.682988 0.173621 0.644345 0.040 Uiso 1 1 calc R . . .
C34 C 0.8155(3) 0.28532(17) 0.65696(8) 0.0372(5) Uani 1 1 d . . . .
H34 H 0.890713 0.262478 0.681949 0.045 Uiso 1 1 calc R . . .
C35 C 0.8289(3) 0.37223(17) 0.64263(9) 0.0398(5) Uani 1 1 d . . . .
H35 H 0.912497 0.407635 0.658114 0.048 Uiso 1 1 calc R . . .
C36 C 0.7176(3) 0.40675(16) 0.60514(9) 0.0386(5) Uani 1 1 d . . . .
H36 H 0.726568 0.465025 0.595103 0.046 Uiso 1 1 calc R . . .
F7 F 0.13815(17) 0.14374(11) 0.66166(5) 0.0466(4) Uani 1 1 d . . . .
F8 F 0.39755(18) 0.10502(10) 0.67674(5) 0.0472(4) Uani 1 1 d . . . .
F9 F 0.33159(18) 0.24140(9) 0.67682(5) 0.0428(3) Uani 1 1 d . . . .
F10 F 0.254(5) 0.3970(13) 0.6248(10) 0.052(4) Uani 0.5 1 d . P C 1
F10' F 0.282(5) 0.3986(13) 0.6289(9) 0.054(5) Uani 0.5 1 d D P C 2
F11 F 0.414(2) 0.5213(9) 0.6163(5) 0.0435(19) Uani 0.5 1 d . P C 1
F11' F 0.390(3) 0.5162(11) 0.6165(7) 0.066(4) Uani 0.5 1 d . P C 2
F12 F 0.1441(9) 0.5061(6) 0.5909(4) 0.046(2) Uani 0.5 1 d . P C 1
F12' F 0.1406(15) 0.5065(9) 0.5888(6) 0.094(4) Uani 0.5 1 d D P C 2
N2 N 0.4868(2) 0.38353(12) 0.54030(7) 0.0336(4) Uani 1 1 d . . . .
O2 O 0.2585(2) 0.45456(12) 0.50386(7) 0.0496(4) Uani 1 1 d . . . .

loop_
_atom_site_aniso_label
_atom_site_aniso_U_11
_atom_site_aniso_U_22
_atom_site_aniso_U_33
_atom_site_aniso_U_23
_atom_site_aniso_U_13
_atom_site_aniso_U_12
C1 0.0440(13) 0.0627(17) 0.0289(11) 0.0095(11) 0.0004(10) 0.0082(12)
C2 0.0453(13) 0.0450(14) 0.0278(10) 0.0041(10) 0.0034(9) 0.0069(10)
C3 0.0355(11) 0.0415(13) 0.0243(9) 0.0021(9) 0.0032(8) 0.0013(9)
C4 0.0361(11) 0.0422(13) 0.0241(9) 0.0032(9) 0.0019(8) -0.0006(9)
C5 0.0432(12) 0.0518(15) 0.0260(10) 0.0022(10) 0.0000(9) -0.0086(11)
C6 0.0389(12) 0.0674(18) 0.0254(10) 0.0067(11) -0.0020(9) -0.0053(12)
C7 0.0487(14) 0.0348(13) 0.0419(13) 0.0046(11) 0.0051(10) 0.0004(11)
C8 0.0416(12) 0.0347(12) 0.0324(11) 0.0012(9) 0.0028(9) 0.0024(10)
C9 0.0368(11) 0.0307(11) 0.0296(10) -0.0010(9) 0.0008(8) 0.0058(9)
C10 0.0295(10) 0.0365(12) 0.0265(9) -0.0001(9) -0.0015(8) 0.0024(8)
C11 0.0294(10) 0.0390(12) 0.0277(10) 0.0030(9) -0.0002(8) 0.0027(9)
C12 0.0405(12) 0.0365(12) 0.0281(10) 0.0052(9) 0.0000(8) -0.0024(9)
C13 0.0362(11) 0.0349(12) 0.0328(11) -0.0051(9) -0.0042(9) -0.0056(9)
C14 0.0361(12) 0.0539(16) 0.0359(12) -0.0080(11) 0.0007(9) 0.0035(11)
C15 0.0336(11) 0.0420(13) 0.0326(11) -0.0024(9) -0.0006(9) 0.0041(9)
C16 0.0384(12) 0.0504(14) 0.0294(10) -0.0039(10) -0.0014(9) 0.0071(10)
C17 0.0348(11) 0.0540(15) 0.0271(10) 0.0013(10) 0.0018(8) 0.0090(10)
C18 0.0324(11) 0.0431(13) 0.0297(10) 0.0047(9) 0.0011(8) 0.0039(9)
F1 0.086(3) 0.103(3) 0.075(3) 0.015(2) 0.035(2) 0.040(2)
F1' 0.014(4) 0.020(4) 0.035(6) -0.011(4) 0.005(3) -0.004(3)
F2 0.083(5) 0.052(5) 0.086(6) 0.047(5) 0.052(4) 0.048(5)
F2' 0.138(6) 0.070(4) 0.077(4) -0.012(3) 0.062(4) -0.036(3)
F3 0.071(3) 0.098(5) 0.033(3) -0.017(3) 0.005(2) -0.028(4)
F3' 0.043(2) 0.180(10) 0.030(2) -0.001(5) -0.0045(16) -0.016(5)
F4 0.137(9) 0.053(5) 0.046(6) -0.011(4) 0.020(5) -0.038(5)
F4' 0.063(4) 0.072(7) 0.023(4) 0.007(4) 0.011(3) -0.012(4)
F5 0.065(7) 0.063(4) 0.062(4) -0.001(3) 0.010(3) -0.031(4)
F5' 0.047(3) 0.128(9) 0.071(6) 0.056(6) 0.014(3) 0.004(6)
F6 0.088(6) 0.044(4) 0.075(6) 0.020(4) 0.020(4) 0.008(3)
F6' 0.114(8) 0.025(3) 0.041(2) 0.0050(18) 0.001(4) 0.008(4)
N1 0.0392(10) 0.0361(10) 0.0265(8) 0.0014(7) 0.0006(7) -0.0006(8)
O1 0.0392(8) 0.0394(9) 0.0445(9) -0.0014(7) -0.0066(7) 0.0018(7)
C19 0.0328(11) 0.0348(12) 0.0348(11) 0.0018(9) 0.0017(8) -0.0052(9)
C20 0.0325(11) 0.0338(11) 0.0320(10) -0.0017(9) -0.0013(8) -0.0023(9)
C21 0.0318(10) 0.0303(11) 0.0281(10) -0.0005(8) -0.0010(8) 0.0024(8)
C22 0.0284(10) 0.0373(12) 0.0288(10) -0.0009(9) -0.0025(8) 0.0008(8)
C23 0.0342(11) 0.0384(12) 0.0333(11) -0.0021(9) -0.0028(8) -0.0017(9)
C24 0.0390(12) 0.0430(13) 0.0352(11) -0.0088(10) -0.0072(9) 0.0012(10)
C25 0.0393(12) 0.0571(16) 0.0283(10) -0.0059(10) -0.0039(9) 0.0070(11)
C26 0.0375(12) 0.0473(14) 0.0309(11) 0.0027(10) 0.0003(9) 0.0037(10)
C27 0.0293(10) 0.0386(12) 0.0300(10) 0.0014(9) 0.0002(8) 0.0018(9)
C28 0.0368(11) 0.0393(12) 0.0314(10) 0.0045(9) 0.0023(9) -0.0024(9)
C29 0.0389(12) 0.0268(11) 0.0514(13) 0.0032(10) 0.0038(10) -0.0024(9)
C30 0.0443(14) 0.0334(13) 0.0573(15) 0.0052(12) 0.0124(11) 0.0028(11)
C31 0.0317(10) 0.0365(12) 0.0301(10) -0.0022(9) 0.0031(8) -0.0015(9)
C32 0.0295(10) 0.0363(12) 0.0261(9) -0.0025(8) 0.0049(8) -0.0009(9)
C33 0.0332(11) 0.0399(12) 0.0259(9) -0.0021(9) 0.0039(8) 0.0007(9)
C34 0.0327(11) 0.0522(15) 0.0265(10) -0.0059(10) 0.0016(8) -0.0004(10)
C35 0.0377(12) 0.0476(14) 0.0341(11) -0.0103(10) 0.0034(9) -0.0100(10)
C36 0.0416(12) 0.0379(13) 0.0366(11) -0.0060(10) 0.0065(9) -0.0076(10)
F7 0.0372(7) 0.0624(10) 0.0406(7) -0.0039(7) 0.0081(6) -0.0107(6)
F8 0.0516(8) 0.0511(9) 0.0392(7) 0.0135(6) 0.0047(6) 0.0072(7)
F9 0.0535(8) 0.0422(8) 0.0327(6) -0.0048(6) 0.0039(6) -0.0081(6)
F10 0.053(9) 0.039(4) 0.066(6) 0.017(4) 0.025(5) 0.002(3)
F10' 0.056(10) 0.049(5) 0.058(4) 0.004(4) 0.024(5) 0.009(4)
F11 0.051(4) 0.033(3) 0.047(4) -0.006(2) 0.007(3) -0.006(3)
F11' 0.062(6) 0.068(6) 0.069(5) -0.022(4) 0.031(4) -0.021(3)
F12 0.035(4) 0.038(5) 0.066(5) 0.003(4) 0.012(3) 0.009(3)
F12' 0.094(8) 0.080(8) 0.109(10) 0.012(7) 0.033(6) 0.051(6)
N2 0.0325(9) 0.0325(10) 0.0359(9) 0.0020(8) 0.0019(7) 0.0002(7)
O2 0.0449(10) 0.0433(10) 0.0599(11) 0.0091(9) -0.0058(8) 0.0054(8)

loop_
_atom_type_symbol
_atom_type_description
_atom_type_scat_dispersion_real
_atom_type_scat_dispersion_imag
_atom_type_scat_source
C C 0.0181 0.0091 'International Tables Vol C Tables 4.2.6.8 and 6.1.1.4'
H H 0.0000 0.0000 'International Tables Vol C Tables 4.2.6.8 and 6.1.1.4'
N N 0.0311 0.0180 'International Tables Vol C Tables 4.2.6.8 and 6.1.1.4'
O O 0.0492 0.0322 'International Tables Vol C Tables 4.2.6.8 and 6.1.1.4'
F F 0.0727 0.0534 'International Tables Vol C Tables 4.2.6.8 and 6.1.1.4'

loop_
_geom_angle_atom_site_label_1
_geom_angle_atom_site_label_2
_geom_angle_atom_site_label_3
_geom_angle
C6 C1 C2 120.5(2)
C1 C2 C3 120.3(2)
C2 C3 C9 121.9(2)
C4 C3 C2 118.4(2)
C4 C3 C9 119.6(2)
C3 C4 C5 121.7(2)
C3 C4 N1 117.28(19)
C5 C4 N1 120.6(2)
C6 C5 C4 119.0(2)
C1 C6 C5 120.1(2)
F4 C7 C8 116.8(7)
F4 C7 F5 111.5(9)
F4 C7 F6 94.7(8)
F4' C7 C8 114.6(5)
F4' C7 F5' 100.2(7)
F5 C7 C8 112.8(7)
F5 C7 F6 108.2(7)
F5' C7 C8 108.6(6)
F6 C7 C8 111.2(6)
F6' C7 C8 111.9(5)
F6' C7 F4' 115.6(6)
F6' C7 F5' 104.6(7)
C9 C8 C7 128.3(2)
C3 C9 C10 117.70(19)
C8 C9 C3 123.5(2)
C8 C9 C10 118.67(19)
C11 C10 C9 123.79(19)
C11 C10 C15 118.6(2)
C15 C10 C9 117.6(2)
C10 C11 C12 126.25(19)
C18 C11 C10 119.0(2)
C18 C11 C12 114.8(2)
N1 C12 C11 115.61(19)
N1 C13 C14 117.3(2)
O1 C13 C14 117.8(2)
O1 C13 N1 124.9(2)
F1 C14 C13 111.1(3)
F1 C14 F2 110.6(6)
F1 C14 F3 99.8(6)
F1' C14 C13 111.0(6)
F2 C14 C13 113.5(5)
F2 C14 F3 113.4(7)
F2' C14 C13 111.4(4)
F2' C14 F1' 101.0(6)
F3 C14 C13 107.7(5)
F3' C14 C13 118.0(5)
F3' C14 F1' 116.6(7)
F3' C14 F2' 96.4(6)
C16 C15 C10 121.4(2)
C15 C16 C17 119.7(2)
C18 C17 C16 119.6(2)
C17 C18 C11 121.6(2)
C4 N1 C12 113.35(17)
C13 N1 C4 128.18(18)
C13 N1 C12 118.47(18)
F7 C19 C20 110.01(17)
F7 C19 F8 105.23(18)
F8 C19 C20 112.06(18)
F9 C19 C20 115.55(18)
F9 C19 F7 107.14(18)
F9 C19 F8 106.21(17)
C21 C20 C19 128.1(2)
C20 C21 C22 118.09(19)
C20 C21 C32 122.91(19)
C32 C21 C22 118.89(18)
C23 C22 C21 117.5(2)
C23 C22 C27 117.84(19)
C27 C22 C21 124.6(2)
C24 C23 C22 122.4(2)
C23 C24 C25 119.3(2)
C26 C25 C24 119.2(2)
C25 C26 C27 122.0(2)
C22 C27 C28 125.83(19)
C26 C27 C22 119.2(2)
C26 C27 C28 114.9(2)
N2 C28 C27 114.65(18)
N2 C29 C30 117.0(2)
O2 C29 C30 118.1(2)
O2 C29 N2 124.9(2)
F10 C30 C29 111.7(11)
F10 C30 F11 113.2(18)
F10' C30 C29 113.0(10)
F10' C30 F12' 111.8(16)
F11 C30 C29 110.0(7)
F11' C30 C29 114.8(9)
F11' C30 F10' 102.2(18)
F11' C30 F12' 105.8(10)
F12 C30 C29 111.1(5)
F12 C30 F10 102.6(16)
F12 C30 F11 108.0(7)
F12' C30 C29 108.9(7)
C32 C31 N2 117.13(19)
C36 C31 C32 121.9(2)
C36 C31 N2 120.6(2)
C31 C32 C21 120.05(19)
C31 C32 C33 118.3(2)
C33 C32 C21 121.6(2)
C34 C33 C32 120.2(2)
C35 C34 C33 120.6(2)
C34 C35 C36 120.1(2)
C31 C36 C35 118.9(2)
C29 N2 C28 118.39(19)
C29 N2 C31 128.25(19)
C31 N2 C28 113.32(17)

loop_
_geom_bond_atom_site_label_1
_geom_bond_atom_site_label_2
_geom_bond_distance
C1 C2 1.387(3)
C1 C6 1.381(4)
C2 C3 1.394(3)
C3 C4 1.386(3)
C3 C9 1.491(3)
C4 C5 1.390(3)
C4 N1 1.442(3)
C5 C6 1.387(4)
C7 C8 1.487(3)
C7 F4 1.278(14)
C7 F4' 1.353(12)
C7 F5 1.294(14)
C7 F5' 1.362(15)
C7 F6 1.353(13)
C7 F6' 1.334(11)
C8 C9 1.336(3)
C9 C10 1.496(3)
C10 C11 1.403(3)
C10 C15 1.406(3)
C11 C12 1.510(3)
C11 C18 1.400(3)
C12 N1 1.463(3)
C13 C14 1.543(3)
C13 N1 1.346(3)
C13 O1 1.214(3)
C14 F1 1.273(6)
C14 F1' 1.405(12)
C14 F2 1.273(10)
C14 F2' 1.328(9)
C14 F3 1.354(10)
C14 F3' 1.292(10)
C15 C16 1.384(3)
C16 C17 1.386(4)
C17 C18 1.381(3)
C19 C20 1.490(3)
C19 F7 1.346(2)
C19 F8 1.351(3)
C19 F9 1.330(3)
C20 C21 1.336(3)
C21 C22 1.506(3)
C21 C32 1.490(3)
C22 C23 1.400(3)
C22 C27 1.401(3)
C23 C24 1.382(3)
C24 C25 1.385(4)
C25 C26 1.380(4)
C26 C27 1.394(3)
C27 C28 1.516(3)
C28 N2 1.462(3)
C29 C30 1.542(4)
C29 N2 1.344(3)
C29 O2 1.217(3)
C30 F10 1.326(15)
C30 F10' 1.343(16)
C30 F11 1.41(2)
C30 F11' 1.24(2)
C30 F12 1.313(9)
C30 F12' 1.344(12)
C31 C32 1.389(3)
C31 C36 1.384(3)
C31 N2 1.443(3)
C32 C33 1.396(3)
C33 C34 1.385(3)
C34 C35 1.382(4)
C35 C36 1.389(3)
